data_4133234
loop_
_publ_author_name
'X\'emard, Mathieu'
'Zimmer, S\'ebastien'
'Cordier, Marie'
'Goudy, Violaine'
'Ricard, Louis'
'Clavagu\'era, Carine'
'Nocton, Gr\'egory'

_publ_section_title
;
 Lanthanidocenes: Synthesis, Structure, and Bonding of Linear Sandwich
 Complexes of Lanthanides.
;
_journal_issue 43
_journal_name_full 'Journal of the American Chemical Society'
_journal_page_first 14433
_journal_page_last 14439
_journal_paper_doi 10.1021/jacs.8b09081
_journal_volume 140
_journal_year 2018
_chemical_formula_moiety 'C18 H18 Tm'
_chemical_formula_sum 'C18 H18 Tm'
_chemical_formula_weight 403.25
_space_group_crystal_system monoclinic
_space_group_IT_number 14
_space_group_name_Hall '-P 2yn'
_space_group_name_H-M_alt 'P 1 21/n 1'
_atom_sites_solution_hydrogens geom
_audit_creation_method SHELXL-2014/7
_cell_angle_alpha 90
_cell_angle_beta 100.906(2)
_cell_angle_gamma 90
_cell_formula_units_Z 2
_cell_length_a 7.3412(5)
_cell_length_b 8.8404(5)
_cell_length_c 11.1729(7)
_cell_measurement_reflns_used 8647
_cell_measurement_temperature 150.0(1)
_cell_measurement_theta_max 28.5901
_cell_measurement_theta_min 2.9584
_cell_volume 712.02(8)
_computing_cell_refinement 'Bruker SAINT'
_computing_data_collection 'Bruker APEX2'
_computing_data_reduction 'Bruker SAINT'
_computing_molecular_graphics 'PLATON (Spek, 2009)'
_computing_structure_refinement 'SHELXL-2014/7 (Sheldrick, 2014)'
_computing_structure_solution SHELXT(Sheldrick,2014)
_diffrn_ambient_temperature 150(2)
_diffrn_measured_fraction_theta_full 0.998
_diffrn_measured_fraction_theta_max 0.997
_diffrn_measurement_device_type 'Kappa APEX II'
_diffrn_measurement_method 'phi and omega scans'
_diffrn_radiation_type MoK\a
_diffrn_radiation_wavelength 0.71069
_diffrn_reflns_av_R_equivalents 0.0500
_diffrn_reflns_av_unetI/netI 0.0224
_diffrn_reflns_Laue_measured_fraction_full 0.998
_diffrn_reflns_Laue_measured_fraction_max 0.997
_diffrn_reflns_limit_h_max 11
_diffrn_reflns_limit_h_min -11
_diffrn_reflns_limit_k_max 13
_diffrn_reflns_limit_k_min -13
_diffrn_reflns_limit_l_max 17
_diffrn_reflns_limit_l_min -17
_diffrn_reflns_number 29740
_diffrn_reflns_point_group_measured_fraction_full 0.998
_diffrn_reflns_point_group_measured_fraction_max 0.997
_diffrn_reflns_theta_full 25.240
_diffrn_reflns_theta_max 32.891
_diffrn_reflns_theta_min 3.647
_exptl_absorpt_coefficient_mu 6.213
_exptl_absorpt_correction_T_max 0.7464
_exptl_absorpt_correction_T_min 0.6361
_exptl_absorpt_correction_type multi-scan
_exptl_absorpt_process_details SADABS
_exptl_crystal_colour 'dark brown'
_exptl_crystal_density_diffrn 1.881
_exptl_crystal_description block
_exptl_crystal_F_000 390
_exptl_crystal_size_max 0.100
_exptl_crystal_size_mid 0.060
_exptl_crystal_size_min 0.040
_refine_diff_density_max 0.993
_refine_diff_density_min -0.477
_refine_diff_density_rms 0.121
_refine_ls_extinction_method none
_refine_ls_goodness_of_fit_ref 0.988
_refine_ls_hydrogen_treatment constr
_refine_ls_matrix_type full
_refine_ls_number_parameters 169
_refine_ls_number_reflns 2652
_refine_ls_number_restraints 108
_refine_ls_restrained_S_all 1.008
_refine_ls_R_factor_all 0.0396
_refine_ls_R_factor_gt 0.0219
_refine_ls_shift/su_max 0.000
_refine_ls_shift/su_mean 0.000
_refine_ls_structure_factor_coef Fsqd
_refine_ls_weighting_details 'w=1/[\s^2^(Fo^2^)+(0.0361P)^2^+0.7790P] where P=(Fo^2^+2Fc^2^)/3'
_refine_ls_weighting_scheme calc
_refine_ls_wR_factor_gt 0.0560
_refine_ls_wR_factor_ref 0.0647
_reflns_Friedel_coverage 0.000
_reflns_number_gt 1750
_reflns_number_total 2652
_reflns_threshold_expression 'I > 2\s(I)'
_cod_data_source_file ja8b09081_si_002.cif
_cod_data_source_block 6
_cod_original_sg_symbol_H-M 'P 21/n'
_cod_database_code 4133234
_shelx_shelxl_version_number 2014/7
_shelx_space_group_comment
;
The symmetry employed for this shelxl refinement is uniquely defined
by the following loop, which should always be used as a source of
symmetry information in preference to the above space-group names.
They are only intended as comments.
;
_shelx_estimated_absorpt_t_min 0.523
_shelx_estimated_absorpt_t_max 0.636

loop_
_space_group_symop_operation_xyz
'x, y, z'
'-x+1/2, y+1/2, -z+1/2'
'-x, -y, -z'
'x-1/2, -y-1/2, z-1/2'

loop_
_atom_site_label
_atom_site_type_symbol
_atom_site_fract_x
_atom_site_fract_y
_atom_site_fract_z
_atom_site_U_iso_or_equiv
_atom_site_adp_type
_atom_site_occupancy
_atom_site_site_symmetry_order
_atom_site_calc_flag
_atom_site_refinement_flags_posn
_atom_site_refinement_flags_adp
_atom_site_refinement_flags_occupancy
_atom_site_disorder_assembly
_atom_site_disorder_group
Tm1 Tm 0.0000 0.0000 0.0000 0.02104(6) Uani 1 2 d S . P . .
C1 C 0.147(3) -0.0049(11) 0.2464(8) 0.0430(19) Uani 0.5 1 d . U P A 1
H1 H 0.1665 -0.0846 0.3044 0.052 Uiso 0.5 1 calc R U P A 1
C2 C 0.303(2) 0.0122(13) 0.1906(12) 0.043(2) Uani 0.5 1 d . U P A 1
H2 H 0.4009 -0.0517 0.2291 0.051 Uiso 0.5 1 calc R U P A 1
C3 C 0.3577(14) 0.0912(14) 0.0992(12) 0.038(2) Uani 0.5 1 d . U P A 1
H3 H 0.4801 0.0623 0.0929 0.045 Uiso 0.5 1 calc R U P A 1
C4 C 0.2966(13) 0.1953(14) 0.0161(11) 0.033(2) Uani 0.5 1 d . U P A 1
H4 H 0.3912 0.2167 -0.0288 0.040 Uiso 0.5 1 calc R U P A 1
C5 C 0.1468(16) 0.2817(10) -0.0273(8) 0.0247(17) Uani 0.5 1 d . U P A 1
H5 H 0.1675 0.3396 -0.0951 0.030 Uiso 0.5 1 calc R U P A 1
C6 C -0.0347(11) 0.3126(8) -0.0019(6) 0.0196(15) Uani 0.5 1 d . U P A 1
H6 H -0.0958 0.3862 -0.0572 0.023 Uiso 0.5 1 calc R U P A 1
C7 C -0.1516(11) 0.2676(10) 0.0802(8) 0.0244(14) Uani 0.5 1 d . U P A 1
H7 H -0.2670 0.3193 0.0628 0.029 Uiso 0.5 1 calc R U P A 1
C8 C -0.1453(14) 0.1714(13) 0.1769(8) 0.0292(17) Uani 0.5 1 d . U P A 1
H8 H -0.2543 0.1842 0.2101 0.035 Uiso 0.5 1 calc R U P A 1
C9 C -0.037(2) 0.0639(12) 0.2415(8) 0.036(2) Uani 0.5 1 d . U P A 1
H9 H -0.0972 0.0202 0.3012 0.043 Uiso 0.5 1 calc R U P A 1
C10 C -0.2281(14) 0.0224(8) -0.2279(7) 0.0250(15) Uani 0.5 1 d . U P A 2
H10 H -0.2836 0.1054 -0.2753 0.030 Uiso 0.5 1 calc R U P A 2
C11 C -0.3432(10) -0.0337(11) -0.1524(10) 0.0242(17) Uani 0.5 1 d . U P A 2
H11 H -0.4597 0.0162 -0.1709 0.029 Uiso 0.5 1 calc R U P A 2
C12 C -0.3463(14) -0.1352(13) -0.0613(9) 0.0271(17) Uani 0.5 1 d . U P A 2
H12 H -0.4652 -0.1328 -0.0395 0.032 Uiso 0.5 1 calc R U P A 2
C13 C -0.2420(18) -0.2363(12) 0.0078(8) 0.032(2) Uani 0.5 1 d . U P A 2
H13 H -0.3082 -0.2775 0.0655 0.039 Uiso 0.5 1 calc R U P A 2
C14 C -0.0630(19) -0.3027(9) 0.0231(9) 0.035(2) Uani 0.5 1 d . U P A 2
H14 H -0.0417 -0.3712 0.0898 0.042 Uiso 0.5 1 calc R U P A 2
C15 C 0.0971(14) -0.2933(9) -0.0370(12) 0.038(2) Uani 0.5 1 d . U P A 2
H15 H 0.1903 -0.3621 0.0000 0.046 Uiso 0.5 1 calc R U P A 2
C16 C 0.1564(11) -0.2161(12) -0.1305(13) 0.037(2) Uani 0.5 1 d . U P A 2
H16 H 0.2738 -0.2538 -0.1406 0.045 Uiso 0.5 1 calc R U P A 2
C17 C 0.1017(12) -0.1054(15) -0.2115(11) 0.0351(19) Uani 0.5 1 d . U P A 2
H17 H 0.1981 -0.0839 -0.2549 0.042 Uiso 0.5 1 calc R U P A 2
C18 C -0.0492(15) -0.0116(12) -0.2531(6) 0.0285(14) Uani 0.5 1 d . U P A 2
H18 H -0.0257 0.0488 -0.3189 0.034 Uiso 0.5 1 calc R U P A 2

loop_
_atom_site_aniso_label
_atom_site_aniso_U_11
_atom_site_aniso_U_22
_atom_site_aniso_U_33
_atom_site_aniso_U_23
_atom_site_aniso_U_13
_atom_site_aniso_U_12
Tm1 0.02749(9) 0.01712(8) 0.01598(8) -0.00158(7) -0.00232(5) -0.00105(8)
C1 0.072(6) 0.032(4) 0.020(3) -0.003(3) -0.004(4) 0.006(5)
C2 0.050(6) 0.036(5) 0.034(5) -0.002(4) -0.013(3) 0.015(4)
C3 0.028(4) 0.038(6) 0.042(6) -0.013(4) -0.006(4) 0.007(4)
C4 0.022(4) 0.040(6) 0.040(6) -0.016(4) 0.010(4) -0.003(3)
C5 0.029(4) 0.026(4) 0.024(3) -0.006(3) 0.017(3) -0.009(3)
C6 0.022(4) 0.015(3) 0.022(3) 0.000(2) 0.007(3) -0.002(2)
C7 0.023(3) 0.025(4) 0.028(4) -0.008(3) 0.012(3) -0.003(3)
C8 0.037(4) 0.033(5) 0.022(4) -0.007(3) 0.017(3) -0.012(3)
C9 0.067(6) 0.027(4) 0.016(3) -0.002(3) 0.014(4) -0.005(4)
C10 0.032(4) 0.023(4) 0.017(3) 0.000(2) -0.003(2) 0.000(2)
C11 0.018(2) 0.031(4) 0.024(4) -0.011(3) 0.003(2) -0.002(2)
C12 0.026(4) 0.032(5) 0.024(4) -0.005(3) 0.007(3) -0.010(3)
C13 0.045(6) 0.030(5) 0.020(3) 0.003(3) 0.001(4) -0.009(3)
C14 0.056(6) 0.020(3) 0.024(4) -0.001(3) -0.006(4) 0.001(4)
C15 0.019(5) 0.022(3) 0.063(6) -0.010(4) -0.017(3) -0.004(3)
C16 0.024(3) 0.027(4) 0.057(6) -0.019(3) 0.000(4) 0.003(3)
C17 0.027(4) 0.039(5) 0.040(5) -0.019(3) 0.009(3) -0.004(3)
C18 0.041(4) 0.033(4) 0.014(2) -0.005(3) 0.011(3) -0.012(3)

loop_
_atom_type_symbol
_atom_type_description
_atom_type_scat_dispersion_real
_atom_type_scat_dispersion_imag
_atom_type_scat_source
C C 0.0033 0.0016 'International Tables Vol C Tables 4.2.6.8 and 6.1.1.4'
H H 0.0000 0.0000 'International Tables Vol C Tables 4.2.6.8 and 6.1.1.4'
Tm Tm -0.3139 5.2483 'International Tables Vol C Tables 4.2.6.8 and 6.1.1.4'

loop_
_geom_angle_atom_site_label_1
_geom_angle_atom_site_label_2
_geom_angle_atom_site_label_3
_geom_angle
_geom_angle_site_symmetry_1
_geom_angle_site_symmetry_3
C14 Tm1 C14 180.0 . 3
C14 Tm1 C15 31.0(5) . .
C14 Tm1 C15 149.0(5) 3 .
C14 Tm1 C15 149.0(5) . 3
C14 Tm1 C15 31.0(5) 3 3
C15 Tm1 C15 180.0 . 3
C5 Tm1 C5 180.0 3 .
C14 Tm1 C13 150.0(3) . 3
C14 Tm1 C13 30.0(3) 3 3
C15 Tm1 C13 121.7(4) . 3
C15 Tm1 C13 58.3(4) 3 3
C14 Tm1 C13 30.0(3) . .
C14 Tm1 C13 150.0(3) 3 .
C15 Tm1 C13 58.3(4) . .
C15 Tm1 C13 121.7(4) 3 .
C13 Tm1 C13 180.0 3 .
C5 Tm1 C4 151.6(3) 3 .
C5 Tm1 C4 28.4(3) . .
C5 Tm1 C4 28.4(3) 3 3
C5 Tm1 C4 151.6(3) . 3
C4 Tm1 C4 180.0 . 3
C5 Tm1 C1 87.9(3) 3 .
C5 Tm1 C1 92.1(3) . .
C4 Tm1 C1 77.9(4) . .
C4 Tm1 C1 102.1(4) 3 .
C5 Tm1 C1 92.1(3) 3 3
C5 Tm1 C1 87.9(3) . 3
C4 Tm1 C1 102.1(4) . 3
C4 Tm1 C1 77.9(4) 3 3
C1 Tm1 C1 180.0 . 3
C2 C1 C9 139.0(9) . .
C2 C1 Tm1 75.8(5) . .
C9 C1 Tm1 76.9(5) . .
C2 C1 H1 110.5 . .
C9 C1 H1 110.5 . .
Tm1 C1 H1 132.2 . .
C3 C2 C1 139.9(9) . .
C3 C2 Tm1 75.6(6) . .
C1 C2 Tm1 74.6(6) . .
C3 C2 H2 110.0 . .
C1 C2 H2 110.0 . .
Tm1 C2 H2 138.7 . .
C4 C3 C2 140.9(10) . .
C4 C3 Tm1 75.6(5) . .
C2 C3 Tm1 76.1(6) . .
C4 C3 H3 109.6 . .
C2 C3 H3 109.6 . .
Tm1 C3 H3 136.9 . .
C3 C4 C5 142.2(9) . .
C3 C4 Tm1 76.7(6) . .
C5 C4 Tm1 75.6(5) . .
C3 C4 H4 108.9 . .
C5 C4 H4 108.9 . .
Tm1 C4 H4 137.5 . .
C4 C5 C6 139.2(8) . .
C4 C5 Tm1 76.0(5) . .
C6 C5 Tm1 75.7(4) . .
C4 C5 H5 110.4 . .
C6 C5 H5 110.4 . .
Tm1 C5 H5 134.5 . .
C7 C6 C5 140.0(8) . .
C7 C6 Tm1 77.5(4) . .
C5 C6 Tm1 74.1(5) . .
C7 C6 H6 110.0 . .
C5 C6 H6 110.0 . .
Tm1 C6 H6 135.9 . .
C8 C7 C6 138.3(8) . .
C8 C7 Tm1 76.9(5) . .
C6 C7 Tm1 73.1(4) . .
C8 C7 H7 110.9 . .
C6 C7 H7 110.9 . .
Tm1 C7 H7 136.5 . .
C9 C8 C7 141.6(9) . .
C9 C8 Tm1 74.8(5) . .
C7 C8 Tm1 75.2(5) . .
C9 C8 H8 109.2 . .
C7 C8 H8 109.2 . .
Tm1 C8 H8 141.9 . .
C8 C9 C1 138.7(9) . .
C8 C9 Tm1 77.5(5) . .
C1 C9 Tm1 72.5(5) . .
C8 C9 H9 110.7 . .
C1 C9 H9 110.7 . .
Tm1 C9 H9 137.1 . .
C11 C10 C18 137.0(8) . .
C11 C10 Tm1 75.5(4) . .
C18 C10 Tm1 75.4(4) . .
C11 C10 H10 111.5 . .
C18 C10 H10 111.5 . .
Tm1 C10 H10 133.3 . .
C12 C11 C10 141.8(8) . .
C12 C11 Tm1 75.7(5) . .
C10 C11 Tm1 75.5(4) . .
C12 C11 H11 109.1 . .
C10 C11 H11 109.1 . .
Tm1 C11 H11 139.4 . .
C13 C12 C11 142.3(9) . .
C13 C12 Tm1 75.3(5) . .
C11 C12 Tm1 75.9(5) . .
C13 C12 H12 108.9 . .
C11 C12 H12 108.9 . .
Tm1 C12 H12 140.4 . .
C12 C13 C14 140.2(9) . .
C12 C13 Tm1 77.0(5) . .
C14 C13 Tm1 74.3(5) . .
C12 C13 H13 109.9 . .
C14 C13 H13 109.9 . .
Tm1 C13 H13 136.7 . .
C13 C14 C15 136.7(8) . .
C13 C14 Tm1 75.7(5) . .
C15 C14 Tm1 74.7(5) . .
C13 C14 H14 111.7 . .
C15 C14 H14 111.7 . .
Tm1 C14 H14 133.7 . .
C16 C15 C14 140.3(8) . .
C16 C15 Tm1 77.0(5) . .
C14 C15 Tm1 74.3(5) . .
C16 C15 H15 109.9 . .
C14 C15 H15 109.9 . .
Tm1 C15 H15 136.6 . .
C17 C16 C15 140.4(8) . .
C17 C16 Tm1 75.6(5) . .
C15 C16 Tm1 73.9(5) . .
C17 C16 H16 109.8 . .
C15 C16 H16 109.8 . .
Tm1 C16 H16 141.0 . .
C16 C17 C18 141.1(9) . .
C16 C17 Tm1 76.4(6) . .
C18 C17 Tm1 76.0(4) . .
C16 C17 H17 109.5 . .
C18 C17 H17 109.5 . .
Tm1 C17 H17 135.6 . .
C17 C18 C10 139.9(8) . .
C17 C18 Tm1 75.0(5) . .
C10 C18 Tm1 74.9(4) . .
C17 C18 H18 110.1 . .
C10 C18 H18 110.1 . .
Tm1 C18 H18 139.3 . .

loop_
_geom_bond_atom_site_label_1
_geom_bond_atom_site_label_2
_geom_bond_distance
_geom_bond_site_symmetry_2
Tm1 C14 2.736(8) .
Tm1 C14 2.736(8) 3
Tm1 C15 2.741(8) .
Tm1 C15 2.741(8) 3
Tm1 C5 2.753(7) 3
Tm1 C5 2.754(7) .
Tm1 C13 2.755(9) 3
Tm1 C13 2.755(9) .
Tm1 C4 2.757(9) .
Tm1 C4 2.757(9) 3
Tm1 C1 2.760(8) .
Tm1 C1 2.760(8) 3
C1 C2 1.41(2) .
C1 C9 1.47(2) .
C1 H1 0.9500 .
C2 C3 1.358(18) .
C2 H2 0.9500 .
C3 C4 1.323(14) .
C3 H3 0.9500 .
C4 C5 1.352(13) .
C4 H4 0.9500 .
C5 C6 1.440(12) .
C5 H5 0.9500 .
C6 C7 1.426(10) .
C6 H6 0.9500 .
C7 C8 1.369(11) .
C7 H7 0.9500 .
C8 C9 1.357(13) .
C8 H8 0.9500 .
C9 H9 0.9500 .
C10 C11 1.393(12) .
C10 C18 1.426(13) .
C10 H10 0.9500 .
C11 C12 1.361(12) .
C11 H11 0.9500 .
C12 C13 1.325(12) .
C12 H12 0.9500 .
C13 C14 1.420(15) .
C13 H13 0.9500 .
C14 C15 1.46(2) .
C14 H14 0.9500 .
C15 C16 1.386(16) .
C15 H15 0.9500 .
C16 C17 1.342(14) .
C16 H16 0.9500 .
C17 C18 1.392(13) .
C17 H17 0.9500 .
C18 H18 0.9500 .

loop_
_geom_torsion_atom_site_label_1
_geom_torsion_atom_site_label_2
_geom_torsion_atom_site_label_3
_geom_torsion_atom_site_label_4
_geom_torsion
C9 C1 C2 C3 -7(2)
Tm1 C1 C2 C3 43.2(13)
C9 C1 C2 Tm1 -49.8(12)
C1 C2 C3 C4 2(2)
Tm1 C2 C3 C4 44.7(14)
C1 C2 C3 Tm1 -42.9(13)
C2 C3 C4 C5 -1(2)
Tm1 C3 C4 C5 43.9(13)
C2 C3 C4 Tm1 -44.9(14)
C3 C4 C5 C6 3(2)
Tm1 C4 C5 C6 47.4(10)
C3 C4 C5 Tm1 -44.2(13)
C4 C5 C6 C7 -1.1(18)
Tm1 C5 C6 C7 46.3(10)
C4 C5 C6 Tm1 -47.4(10)
C5 C6 C7 C8 0.5(18)
Tm1 C6 C7 C8 45.9(10)
C5 C6 C7 Tm1 -45.4(10)
C6 C7 C8 C9 -5(2)
Tm1 C7 C8 C9 39.7(12)
C6 C7 C8 Tm1 -44.8(10)
C7 C8 C9 C1 4(2)
Tm1 C8 C9 C1 44.1(11)
C7 C8 C9 Tm1 -39.8(12)
C2 C1 C9 C8 4(2)
Tm1 C1 C9 C8 -45.4(12)
C2 C1 C9 Tm1 49.5(12)
C18 C10 C11 C12 6.4(18)
Tm1 C10 C11 C12 -42.3(11)
C18 C10 C11 Tm1 48.7(9)
C10 C11 C12 C13 1(2)
Tm1 C11 C12 C13 -41.1(13)
C10 C11 C12 Tm1 42.2(11)
C11 C12 C13 C14 -3(2)
Tm1 C12 C13 C14 -44.7(12)
C11 C12 C13 Tm1 41.2(13)
C12 C13 C14 C15 -3(2)
Tm1 C13 C14 C15 -48.2(10)
C12 C13 C14 Tm1 45.4(12)
C13 C14 C15 C16 3.0(19)
Tm1 C14 C15 C16 -45.4(11)
C13 C14 C15 Tm1 48.5(10)
C14 C15 C16 C17 4(2)
Tm1 C15 C16 C17 -40.9(12)
C14 C15 C16 Tm1 44.8(11)
C15 C16 C17 C18 -5(2)
Tm1 C16 C17 C18 -46.0(12)
C15 C16 C17 Tm1 40.5(12)
C16 C17 C18 C10 4(2)
Tm1 C17 C18 C10 -42.5(10)
C16 C17 C18 Tm1 46.1(12)
C11 C10 C18 C17 -6.2(17)
Tm1 C10 C18 C17 42.5(10)
C11 C10 C18 Tm1 -48.7(9)
